data_7037765
loop_
_publ_author_name
'Reis, Samira G.'
'Briganti, Matteo'
'Martins, Daniel O. T. A.'
'Akpinar, Handan'
'Calancea, Sergiu'
'Guedes, Guilherme P.'
'Soriano, St\'ephane'
'Andruh, Marius'
'Cassaro, Rafael A. A.'
'Lahti, Paul M.'
'Totti, Federico'
'Vaz, Maria G. F.'

_publ_section_title
;
 First coordination compounds based on a bis(imino nitroxide) biradical
 and 4f metal ions: synthesis, crystal structures and magnetic properties.
;
_journal_issue 7
_journal_name_full 'Dalton transactions (Cambridge, England : 2003)'
_journal_page_first 2936
_journal_page_last 2944
_journal_paper_doi 10.1039/c5dt04469c
_journal_volume 45
_journal_year 2016
_chemical_formula_moiety 'C50 H37 Dy2 F36 I N4 O16'
_chemical_formula_sum 'C50 H37 Dy2 F36 I N4 O16'
_chemical_formula_weight 2085.74
_space_group_IT_number 2
_symmetry_cell_setting triclinic
_symmetry_space_group_name_Hall '-P 1'
_symmetry_space_group_name_H-M 'P -1'
_atom_sites_solution_hydrogens geom
_atom_sites_solution_primary direct
_atom_sites_solution_secondary difmap
_audit_creation_date 2013-11-06T18:50:13-00:00
_audit_creation_method 'WinGX routine CIF_UPDATE'
_audit_update_record
;
2015-10-28 deposited with the CCDC.
2015-12-23 downloaded from the CCDC.
;
_cell_angle_alpha 89.620(6)
_cell_angle_beta 83.290(6)
_cell_angle_gamma 65.009(7)
_cell_formula_units_Z 2
_cell_length_a 12.5244(8)
_cell_length_b 13.2968(9)
_cell_length_c 23.3803(16)
_cell_measurement_reflns_used 3208
_cell_measurement_temperature 120(2)
_cell_measurement_theta_max 29.0692
_cell_measurement_theta_min 1.8648
_cell_volume 3501.0(5)
_computing_cell_refinement
;
CrysAlisPro, Agilent Technologies,
Version 1.171.35.21 (release 20-01-2012 CrysAlis171 .NET)
(compiled Jan 23 2012,18:06:46)
;
_computing_data_collection
;
CrysAlisPro, Agilent Technologies,
Version 1.171.35.21 (release 20-01-2012 CrysAlis171 .NET)
(compiled Jan 23 2012,18:06:46)
;
_computing_data_reduction
;
CrysAlisPro, Agilent Technologies,
Version 1.171.35.21 (release 20-01-2012 CrysAlis171 .NET)
(compiled Jan 23 2012,18:06:46)
;
_computing_molecular_graphics
;   
Macrae, C. F., Edgington, P. R., McCabe, P. Pidcock, E., Shields, G. P.Taylor,
 R., Towler, M. & van de Streek, J. (2006).<i>J. Appl. Cryst.</i>
 <b>39</b>, 453--457
;
_computing_structure_refinement 'SHELXL-97 (Sheldrick, 1997)'
_computing_structure_solution 'SHELXS-97 (Sheldrick, 1990)'
_diffrn_ambient_temperature 120(2)
_diffrn_measured_fraction_theta_full 0.864
_diffrn_measured_fraction_theta_max 0.864
_diffrn_measurement_device_type 'Xcalibur, Atlas, Gemini ultra'
_diffrn_measurement_method '\w scans'
_diffrn_radiation_monochromator graphite
_diffrn_radiation_source 'Enhance (Mo) X-ray Source'
_diffrn_radiation_type MoK\a
_diffrn_radiation_wavelength 0.71073
_diffrn_reflns_av_R_equivalents 0.0759
_diffrn_reflns_av_unetI/netI 0.1357
_diffrn_reflns_limit_h_max 14
_diffrn_reflns_limit_h_min -11
_diffrn_reflns_limit_k_max 15
_diffrn_reflns_limit_k_min -11
_diffrn_reflns_limit_l_max 27
_diffrn_reflns_limit_l_min -27
_diffrn_reflns_number 17967
_diffrn_reflns_theta_full 25.03
_diffrn_reflns_theta_max 25.03
_diffrn_reflns_theta_min 1.87
_exptl_absorpt_coefficient_mu 2.72
_exptl_absorpt_correction_T_max 1.00000
_exptl_absorpt_correction_T_min 0.49365
_exptl_absorpt_correction_type multi-scan
_exptl_absorpt_process_details
;
CrysAlisPro, Agilent Technologies,
Version 1.171.35.21 (release 20-01-2012 CrysAlis171 .NET)
(compiled Jan 23 2012,18:06:46)
Empirical absorption correction using spherical harmonics,
 implemented in SCALE3 ABSPACK scaling algorithm.
;
_exptl_crystal_colour pink
_exptl_crystal_density_diffrn 1.979
_exptl_crystal_density_method 'not measured'
_exptl_crystal_description Block
_exptl_crystal_F_000 2004
_exptl_crystal_recrystallization_method 'Re-crystallisation from solvent: n-heptane/chloroform'
_exptl_crystal_size_max 0.09
_exptl_crystal_size_mid 0.03
_exptl_crystal_size_min 0.02
_refine_diff_density_max 2.114
_refine_diff_density_min -2.104
_refine_diff_density_rms 0.258
_refine_ls_extinction_method none
_refine_ls_goodness_of_fit_ref 1.026
_refine_ls_hydrogen_treatment constr
_refine_ls_matrix_type full
_refine_ls_number_parameters 819
_refine_ls_number_reflns 11040
_refine_ls_number_restraints 94
_refine_ls_restrained_S_all 1.028
_refine_ls_R_factor_all 0.1293
_refine_ls_R_factor_gt 0.0822
_refine_ls_shift/su_max 0
_refine_ls_shift/su_mean 0
_refine_ls_structure_factor_coef Fsqd
_refine_ls_weighting_details 'w=1/[\s^2^(Fo^2^)+(0.1288P)^2^+26.8329P] where P=(Fo^2^+2Fc^2^)/3'
_refine_ls_weighting_scheme calc
_refine_ls_wR_factor_gt 0.2082
_refine_ls_wR_factor_ref 0.2596
_reflns_number_gt 6998
_reflns_number_total 12352
_reflns_threshold_expression >2sigma(I)
_cod_data_source_file c5dt04469c2.cif
_cod_data_source_block dyhfacbirad3
_cod_depositor_comments 'Adding full bibliography for 7037764--7037767.cif.'
_cod_database_code 7037765

loop_
_symmetry_equiv_pos_as_xyz
'x, y, z'
'-x, -y, -z'

loop_
_atom_site_label
_atom_site_type_symbol
_atom_site_fract_x
_atom_site_fract_y
_atom_site_fract_z
_atom_site_U_iso_or_equiv
_atom_site_adp_type
_atom_site_occupancy
_atom_site_site_symmetry_order
_atom_site_calc_flag
_atom_site_refinement_flags_posn
_atom_site_refinement_flags_adp
_atom_site_refinement_flags_occupancy
_atom_site_disorder_assembly
_atom_site_disorder_group
Dy1 Dy 0.07542(6) 0.72560(5) 0.67505(3) 0.0231(2) Uani 1 1 d . . . . .
Dy2 Dy -0.29229(7) 0.63496(6) 0.80606(3) 0.0264(2) Uani 1 1 d . . . . .
I1 I -0.59189(12) 1.25816(10) 0.86799(5) 0.0535(4) Uani 1 1 d . . . . .
O15 O -0.4787(10) 0.6352(9) 0.8155(5) 0.039(3) Uani 1 1 d . . . . .
O4 O 0.2585(10) 0.7365(9) 0.6657(5) 0.033(3) Uani 1 1 d . . . . .
F1 F 0.1336(11) 0.9128(9) 0.8435(4) 0.057(3) Uani 1 1 d . . . . .
O10 O -0.4192(9) 0.8067(8) 0.7741(4) 0.026(2) Uani 1 1 d . . . . .
O16 O -0.2099(9) 0.6548(8) 0.7130(4) 0.026(2) Uani 1 1 d . . . . .
H16A H -0.1564 0.5903 0.6989 0.039 Uiso 1 1 d R U . . .
H16B H -0.1769 0.7005 0.7152 0.039 Uiso 1 1 d R U . . .
O9 O -0.1592(9) 0.7014(8) 0.8349(4) 0.025(2) Uani 1 1 d . . . . .
O12 O -0.2823(10) 0.4862(9) 0.7491(4) 0.033(3) Uani 1 1 d . . . . .
O13 O -0.0944(10) 0.4931(9) 0.7944(6) 0.049(2) Uani 1 1 d . . . . .
O11 O -0.3968(12) 0.7503(10) 0.8877(5) 0.048(3) Uani 1 1 d . . . . .
O5 O 0.2258(9) 0.5462(8) 0.6802(5) 0.030(3) Uani 1 1 d . . . . .
O7 O 0.0155(9) 0.5909(8) 0.6382(4) 0.023(2) Uani 1 1 d . . . . .
O8 O 0.0313(9) 0.6430(8) 0.7580(4) 0.029(2) Uani 1 1 d . . . . .
H8A H 0.0872 0.5763 0.7596 0.043 Uiso 1 1 d R U . . .
H8B H -0.0362 0.6393 0.7568 0.043 Uiso 1 1 d R U . . .
O2 O 0.0421(9) 0.8513(8) 0.7523(4) 0.029(2) Uani 1 1 d . . . . .
O6 O 0.1474(10) 0.6866(8) 0.5785(4) 0.032(3) Uani 1 1 d . . . . .
O3 O 0.0436(10) 0.8982(8) 0.6347(5) 0.033(3) Uani 1 1 d . . . . .
O14 O -0.2830(11) 0.5087(9) 0.8779(5) 0.042(3) Uani 1 1 d . . . . .
N1 N -0.2094(10) 0.8982(9) 0.6586(5) 0.0204(14) Uani 1 1 d . . . . .
N4 N -0.1924(13) 0.8985(11) 0.9407(5) 0.035(3) Uani 1 1 d . . . . .
N3 N -0.1578(14) 0.7603(12) 0.8799(6) 0.039(4) Uani 1 1 d . . . . .
C8 C -0.2070(13) 0.8663(12) 0.8885(6) 0.023(3) Uani 1 1 d . . . . .
C23 C 0.0623(16) 1.0058(12) 0.7085(6) 0.033(4) Uani 1 1 d . . . . .
H23 H 0.0745 1.0702 0.7157 0.04 Uiso 1 1 calc R U . . .
C22 C 0.0481(15) 0.9458(13) 0.7542(7) 0.033(4) Uani 1 1 d . . . . .
C25 C 0.0766(10) 1.0516(11) 0.6054(6) 0.0417(18) Uani 1 1 d D . . . .
C24 C 0.0595(16) 0.9754(14) 0.6505(8) 0.0417(18) Uani 1 1 d . . . . .
C33 C 0.1427(14) 0.5213(12) 0.5490(7) 0.030(4) Uani 1 1 d . . . . .
H33 H 0.1755 0.4611 0.5211 0.036 Uiso 1 1 calc R U . . .
C34 C 0.0606(17) 0.5221(13) 0.5957(7) 0.037(4) Uani 1 1 d . . . . .
C32 C 0.1749(18) 0.6068(14) 0.5439(7) 0.044(3) Uani 1 1 d . . . . .
F21 F -0.5391(9) 0.9647(8) 0.7077(4) 0.045(2) Uani 1 1 d . . . . .
F19 F -0.6740(12) 0.9135(13) 0.7422(5) 0.081(4) Uani 1 1 d . . . . .
C37 C -0.5212(14) 0.8756(13) 0.7971(7) 0.032(2) Uani 1 1 d . . . . .
C39 C -0.4977(17) 0.8255(14) 0.8974(7) 0.038(4) Uani 1 1 d . . . . .
C36 C -0.5977(14) 0.9535(13) 0.7566(7) 0.032(2) Uani 1 1 d . . . . .
C38 C -0.5674(15) 0.8910(13) 0.8555(7) 0.032(2) Uani 1 1 d . . . . .
H38 H -0.6458 0.9455 0.8672 0.039 Uiso 1 1 calc R U . . .
C40 C -0.5554(19) 0.8482(17) 0.9599(8) 0.053(5) Uani 1 1 d . . . . .
F12 F 0.3205(11) 0.3373(8) 0.6296(6) 0.066(2) Uani 1 1 d . . . . .
F20 F -0.6661(11) 1.0566(9) 0.7801(6) 0.079(4) Uani 1 1 d . . . . .
F7 F 0.3919(10) 0.8284(9) 0.6185(6) 0.067(4) Uani 1 1 d . . . . .
F10 F 0.3933(11) 0.3340(8) 0.7074(6) 0.066(2) Uani 1 1 d . . . . .
C27 C 0.3608(18) 0.6698(14) 0.6474(9) 0.045(5) Uani 1 1 d . . . . .
F8 F 0.5155(14) 0.7104(14) 0.6682(8) 0.108(6) Uani 1 1 d . . . . .
F9 F 0.5170(13) 0.6737(12) 0.5796(9) 0.118(7) Uani 1 1 d . . . . .
C29 C 0.3308(16) 0.5016(14) 0.6594(8) 0.040(3) Uani 1 1 d . . . . .
C28 C 0.4033(15) 0.5564(14) 0.6392(8) 0.040(3) Uani 1 1 d . . . . .
H28 H 0.4811 0.5145 0.6201 0.049 Uiso 1 1 calc R U . . .
C30 C 0.3889(15) 0.3762(14) 0.6542(8) 0.040(3) Uani 1 1 d . . . . .
C26 C 0.4475(19) 0.7231(17) 0.6268(11) 0.060(6) Uani 1 1 d . . . . .
F15 F 0.1795(12) 0.6970(9) 0.4569(5) 0.063(3) Uani 1 1 d . . . . .
F13 F 0.3386(12) 0.6364(11) 0.4957(5) 0.071(4) Uani 1 1 d . . . . .
F14 F 0.2891(13) 0.5217(9) 0.4528(5) 0.079(4) Uani 1 1 d . . . . .
F17 F 0.0592(19) 0.3671(13) 0.6435(6) 0.114(7) Uani 1 1 d . . . . .
C35 C 0.0239(16) 0.4248(15) 0.5994(7) 0.037(4) Uani 1 1 d . . . . .
C31 C 0.2499(19) 0.6110(15) 0.4876(7) 0.044(3) Uani 1 1 d . . . . .
F25 F 0.1405(9) 0.3842(8) 0.7738(6) 0.061(3) Uani 1 1 d . . . . .
F11 F 0.4960(11) 0.3286(8) 0.6287(6) 0.066(2) Uani 1 1 d . . . . .
C41 C 0.0841(15) 0.3216(13) 0.7898(8) 0.036(2) Uani 1 1 d . . . . .
N2 N -0.3690(11) 1.0592(10) 0.6534(5) 0.025(3) Uani 1 1 d . . . . .
C17 C -0.1235(14) 0.8464(12) 0.5543(6) 0.028(2) Uani 1 1 d . . . . .
H17A H -0.0708 0.8805 0.5624 0.042 Uiso 1 1 calc R U . . .
H17B H -0.142 0.8599 0.5146 0.042 Uiso 1 1 calc R U . . .
H17C H -0.0841 0.7662 0.5592 0.042 Uiso 1 1 calc R U . . .
C5 C -0.3787(15) 1.0442(12) 0.8701(6) 0.0297(15) Uani 1 1 d . . . . .
H5 H -0.4014 1.0581 0.9105 0.036 Uiso 1 1 calc R U . . .
C2 C -0.3166(15) 1.0047(12) 0.7508(6) 0.0297(15) Uani 1 1 d . . . . .
C1 C -0.2963(12) 0.9881(11) 0.6872(6) 0.0204(14) Uani 1 1 d . . . . .
C7 C -0.2475(15) 0.9274(13) 0.7885(6) 0.0297(15) Uani 1 1 d . . . . .
H7 H -0.1805 0.8628 0.7726 0.036 Uiso 1 1 calc R U . . .
C15 C -0.2384(14) 0.8973(12) 0.5960(6) 0.028(2) Uani 1 1 d . . . . .
C3 C -0.4154(15) 1.0982(13) 0.7742(6) 0.0297(15) Uani 1 1 d . . . . .
H3 H -0.4646 1.1489 0.7492 0.036 Uiso 1 1 calc R U . . .
C19 C -0.2424(16) 1.0885(13) 0.5739(7) 0.037(2) Uani 1 1 d . . . . .
H19A H -0.2917 1.1687 0.5787 0.055 Uiso 1 1 calc R U . . .
H19B H -0.209 1.0688 0.5333 0.055 Uiso 1 1 calc R U . . .
H19C H -0.1778 1.0678 0.5978 0.055 Uiso 1 1 calc R U . . .
C6 C -0.2740(15) 0.9425(13) 0.8479(6) 0.0297(15) Uani 1 1 d . . . . .
C4 C -0.4433(15) 1.1185(12) 0.8331(6) 0.0297(15) Uani 1 1 d . . . . .
C18 C -0.3176(16) 1.0269(13) 0.5921(7) 0.037(2) Uani 1 1 d . . . . .
C20 C -0.4131(16) 1.0545(13) 0.5537(7) 0.037(2) Uani 1 1 d . . . . .
H20A H -0.4666 1.0207 0.5678 0.055 Uiso 1 1 calc R U . . .
H20B H -0.3769 1.0254 0.5143 0.055 Uiso 1 1 calc R U . . .
H20C H -0.4582 1.1353 0.5537 0.055 Uiso 1 1 calc R U . . .
C16 C -0.3122(14) 0.8291(12) 0.5968(6) 0.028(2) Uani 1 1 d . . . . .
H16C H -0.2626 0.7518 0.6047 0.042 Uiso 1 1 calc R U . . .
H16D H -0.3407 0.8316 0.5593 0.042 Uiso 1 1 calc R U . . .
H16E H -0.3803 0.8605 0.627 0.042 Uiso 1 1 calc R U . . .
F23 F -0.6716(12) 0.9009(14) 0.9668(5) 0.107(6) Uani 1 1 d . . . . .
F22 F -0.5086(17) 0.9017(14) 0.9858(6) 0.107(6) Uani 1 1 d . . . . .
F24 F -0.5347(15) 0.7574(14) 0.9868(6) 0.100(5) Uani 1 1 d . . . . .
C9 C -0.1016(16) 0.7028(14) 0.9320(7) 0.039(4) Uani 1 1 d . . . . .
C10 C -0.103(2) 0.8033(18) 0.9651(9) 0.064(4) Uani 1 1 d . . . . .
C14 C 0.0178(18) 0.6047(19) 0.9136(9) 0.068(7) Uani 1 1 d . . . . .
H14A H 0.0071 0.5541 0.887 0.102 Uiso 1 1 calc R U . . .
H14B H 0.0494 0.5651 0.9477 0.102 Uiso 1 1 calc R U . . .
H14C H 0.0736 0.632 0.8944 0.102 Uiso 1 1 calc R U . . .
C13 C -0.185(2) 0.659(2) 0.9626(9) 0.069(7) Uani 1 1 d . . . . .
H13A H -0.2469 0.7182 0.9883 0.104 Uiso 1 1 calc R U . . .
H13B H -0.1406 0.5963 0.9853 0.104 Uiso 1 1 calc R U . . .
H13C H -0.2218 0.6348 0.9342 0.104 Uiso 1 1 calc R U . . .
F2 F -0.0557(10) 1.0033(8) 0.8462(4) 0.049(3) Uani 1 1 d . . . . .
F3 F 0.0562(11) 1.0823(8) 0.8186(4) 0.055(3) Uani 1 1 d . . . . .
C21 C 0.0482(14) 0.9845(13) 0.8159(7) 0.031(4) Uani 1 1 d . . . . .
C45 C -0.2722(13) 0.3594(13) 0.9390(8) 0.049(2) Uani 1 1 d D . . . .
F26 F 0.1067(16) 0.2477(11) 0.7508(5) 0.088(5) Uani 1 1 d . . . . .
F27 F 0.1247(17) 0.2689(15) 0.8344(6) 0.107(6) Uani 1 1 d . . . . .
F16 F 0.0580(12) 0.3601(9) 0.5524(5) 0.064(3) Uani 1 1 d . . . . .
F18 F -0.0870(14) 0.4621(12) 0.6085(9) 0.121(7) Uani 1 1 d . . . . .
C12 C 0.027(2) 0.8062(18) 0.9465(9) 0.064(4) Uani 1 1 d . . . . .
H12A H 0.0315 0.8286 0.9066 0.096 Uiso 1 1 calc R U . . .
H12B H 0.0905 0.7322 0.9497 0.096 Uiso 1 1 calc R U . . .
H12C H 0.0355 0.8596 0.9721 0.096 Uiso 1 1 calc R U . . .
C11 C -0.115(2) 0.8029(18) 1.0291(8) 0.064(4) Uani 1 1 d . . . . .
H11A H -0.0707 0.8408 1.0437 0.096 Uiso 1 1 calc R U . . .
H11B H -0.0832 0.7261 1.0411 0.096 Uiso 1 1 calc R U . . .
H11C H -0.199 0.8416 1.0446 0.096 Uiso 1 1 calc R U . . .
C50 C -0.2783(13) 0.3223(15) 0.7167(6) 0.065(5) Uani 1 1 d D U . . .
C46 C -0.6412(16) 0.5994(15) 0.8385(10) 0.049(2) Uani 1 1 d . . . . .
C42A C -0.052(2) 0.400(2) 0.8168(13) 0.036(2) Uani 0.614(7) 1 d . . P A 1
C43A C -0.104(2) 0.349(2) 0.8589(12) 0.036(2) Uani 0.614(7) 1 d . . P A 1
H43A H -0.0595 0.2768 0.8717 0.043 Uiso 0.614(7) 1 calc R U P A 1
C44A C -0.226(3) 0.414(2) 0.8805(12) 0.036(2) Uani 0.614(7) 1 d . . P A 1
C42B C -0.522(4) 0.574(3) 0.854(2) 0.036(2) Uani 0.386(7) 1 d . . P A 2
C43B C -0.440(4) 0.491(3) 0.8922(19) 0.036(2) Uani 0.386(7) 1 d . . P A 2
H43B H -0.4752 0.4496 0.9139 0.043 Uiso 0.386(7) 1 calc R U P A 2
C44B C -0.325(4) 0.464(3) 0.901(2) 0.036(2) Uani 0.386(7) 1 d . . P A 2
C47A C -0.519(3) 0.565(2) 0.8011(16) 0.049(2) Uani 0.614(7) 1 d . U P A 3
C48A C -0.454(2) 0.457(2) 0.7775(15) 0.049(2) Uani 0.614(7) 1 d . U P A 3
H48A H -0.4858 0.404 0.7796 0.058 Uiso 0.614(7) 1 calc R U P A 3
C49A C -0.341(3) 0.431(2) 0.7509(15) 0.049(2) Uani 0.614(7) 1 d . U P A 3
C47B C -0.045(4) 0.387(4) 0.776(3) 0.049(2) Uani 0.386(7) 1 d . . P A 4
C48B C -0.099(4) 0.325(4) 0.757(2) 0.049(2) Uani 0.386(7) 1 d . U P A 4
H48B H -0.055 0.2463 0.753 0.058 Uiso 0.386(7) 1 calc R U P A 4
C49B C -0.218(4) 0.371(4) 0.744(2) 0.049(2) Uani 0.386(7) 1 d . U P A 4
F28A F -0.717(3) 0.691(3) 0.8189(14) 0.095(4) Uani 0.5 1 d . . P A 5
F29A F -0.685(2) 0.560(3) 0.8843(12) 0.095(4) Uani 0.5 1 d . . P A 5
F30A F -0.664(3) 0.544(3) 0.7991(14) 0.095(4) Uani 0.5 1 d . . P A 5
F28B F -0.700(3) 0.668(3) 0.7889(13) 0.095(4) Uani 0.5 1 d . . P A 6
F29B F -0.686(3) 0.662(3) 0.8758(13) 0.095(4) Uani 0.5 1 d . . P A 6
F30B F -0.686(3) 0.521(3) 0.8230(14) 0.095(4) Uani 0.5 1 d . . P A 6
F31A F -0.2608(18) 0.3370(19) 0.6607(7) 0.076(3) Uani 0.614(7) 1 d D U P A 7
F32A F -0.3335(17) 0.2583(15) 0.7209(8) 0.076(3) Uani 0.614(7) 1 d D U P A 7
F33A F -0.1714(15) 0.2670(15) 0.7315(8) 0.076(3) Uani 0.614(7) 1 d D U P A 7
F31B F -0.304(3) 0.342(3) 0.6629(8) 0.076(3) Uani 0.386(7) 1 d D . P A 8
F32B F -0.384(2) 0.338(2) 0.7459(11) 0.076(3) Uani 0.386(7) 1 d D . P A 8
F33B F -0.218(2) 0.2110(16) 0.7159(13) 0.076(3) Uani 0.386(7) 1 d D . P A 8
F34A F -0.218(2) 0.2548(16) 0.9336(9) 0.104(4) Uani 0.614(7) 1 d D . P A 9
F35A F -0.282(2) 0.4015(18) 0.9868(8) 0.104(4) Uani 0.614(7) 1 d D . P A 9
F36A F -0.3717(19) 0.373(2) 0.9232(8) 0.104(4) Uani 0.614(7) 1 d D . P A 9
F34B F -0.196(3) 0.280(3) 0.9091(13) 0.104(4) Uani 0.386(7) 1 d D . P A 10
F35B F -0.233(3) 0.409(3) 0.9710(12) 0.104(4) Uani 0.386(7) 1 d D . P A 10
F36B F -0.352(3) 0.340(3) 0.9688(12) 0.104(4) Uani 0.386(7) 1 d D . P A 10
F4A F 0.0534(14) 1.0310(15) 0.5535(6) 0.0417(18) Uani 0.614(7) 1 d D . P A 11
F5A F 0.1826(11) 1.0496(12) 0.6009(7) 0.0417(18) Uani 0.614(7) 1 d D . P A 11
F6A F -0.0025(13) 1.1580(10) 0.6197(7) 0.0417(18) Uani 0.614(7) 1 d D . P A 11
F4B F 0.0129(18) 1.056(2) 0.5610(9) 0.0417(18) Uani 0.386(7) 1 d D . P A 12
F5B F 0.1910(13) 1.0055(17) 0.5799(10) 0.0417(18) Uani 0.386(7) 1 d D . P A 12
F6B F 0.051(2) 1.1576(13) 0.6188(11) 0.0417(18) Uani 0.386(7) 1 d D . P A 12
O1 O -0.1301(8) 0.8063(7) 0.6797(4) 0.0204(14) Uani 1 1 d . . . . .

loop_
_atom_site_aniso_label
_atom_site_aniso_U_11
_atom_site_aniso_U_22
_atom_site_aniso_U_33
_atom_site_aniso_U_23
_atom_site_aniso_U_13
_atom_site_aniso_U_12
Dy1 0.0219(5) 0.0147(3) 0.0305(4) -0.0018(3) 0.0024(3) -0.0070(3)
Dy2 0.0255(5) 0.0207(4) 0.0305(4) 0.0019(3) 0.0003(3) -0.0085(3)
I1 0.0498(9) 0.0380(7) 0.0409(7) -0.0078(5) 0.0051(6) 0.0094(6)
O15 0.038(8) 0.028(6) 0.045(7) 0.001(5) 0.001(6) -0.010(6)
O4 0.019(7) 0.022(5) 0.055(7) -0.009(5) -0.003(5) -0.007(5)
F1 0.077(9) 0.048(6) 0.029(5) -0.008(5) -0.011(5) -0.007(6)
O10 0.014(6) 0.025(5) 0.037(6) 0.004(5) -0.007(5) -0.004(5)
O16 0.029(6) 0.018(5) 0.024(5) 0.003(4) 0.000(4) -0.004(5)
O9 0.027(6) 0.028(5) 0.017(5) -0.003(4) -0.001(4) -0.009(5)
O12 0.037(7) 0.031(6) 0.032(6) -0.012(5) 0.004(5) -0.018(6)
O13 0.012(4) 0.032(4) 0.100(7) 0.020(4) -0.020(4) -0.005(3)
O11 0.045(9) 0.041(7) 0.035(7) -0.017(6) 0.017(6) -0.002(7)
O5 0.014(6) 0.015(5) 0.057(7) 0.006(5) -0.016(5) -0.001(5)
O7 0.016(6) 0.017(5) 0.031(6) 0.000(4) 0.000(4) -0.002(4)
O8 0.017(6) 0.022(5) 0.052(7) 0.005(5) -0.007(5) -0.012(5)
O2 0.029(7) 0.020(5) 0.034(6) -0.006(4) -0.001(5) -0.008(5)
O6 0.048(8) 0.020(5) 0.026(6) 0.008(4) 0.000(5) -0.015(5)
O3 0.036(7) 0.016(5) 0.050(7) -0.006(5) 0.007(5) -0.017(5)
O14 0.055(8) 0.031(6) 0.044(7) 0.003(5) 0.015(6) -0.026(6)
N1 0.006(4) 0.019(3) 0.030(4) 0.005(3) -0.006(3) 0.001(3)
N4 0.039(9) 0.030(7) 0.025(7) 0.002(6) -0.008(6) -0.004(7)
N3 0.059(11) 0.040(8) 0.030(8) 0.003(6) -0.016(7) -0.029(8)
C8 0.014(9) 0.030(8) 0.021(7) -0.003(6) -0.009(6) -0.004(7)
C23 0.048(11) 0.016(7) 0.027(8) -0.008(6) 0.009(7) -0.008(8)
C22 0.041(11) 0.025(8) 0.039(9) -0.004(7) -0.002(8) -0.020(8)
C25 0.039(5) 0.034(4) 0.050(4) 0.010(3) 0.009(4) -0.017(4)
C24 0.039(5) 0.034(4) 0.050(4) 0.010(3) 0.009(4) -0.017(4)
C33 0.027(10) 0.016(7) 0.035(9) 0.000(6) -0.002(7) 0.002(7)
C34 0.062(13) 0.031(9) 0.031(9) 0.002(7) -0.018(9) -0.029(9)
C32 0.065(9) 0.035(7) 0.025(6) -0.016(5) 0.017(6) -0.021(7)
F21 0.042(7) 0.039(6) 0.052(6) 0.016(5) -0.011(5) -0.014(5)
F19 0.069(9) 0.136(13) 0.064(8) 0.021(8) -0.005(7) -0.070(10)
C37 0.018(6) 0.031(5) 0.040(5) 0.008(4) -0.002(4) -0.003(4)
C39 0.047(13) 0.036(10) 0.034(9) 0.000(8) 0.001(8) -0.022(10)
C36 0.018(6) 0.031(5) 0.040(5) 0.008(4) -0.002(4) -0.003(4)
C38 0.018(6) 0.031(5) 0.040(5) 0.008(4) -0.002(4) -0.003(4)
C40 0.038(14) 0.055(12) 0.041(11) 0.018(10) -0.010(9) 0.004(11)
F12 0.058(5) 0.026(3) 0.097(5) -0.002(3) -0.016(4) 0.000(3)
F20 0.052(8) 0.041(7) 0.110(11) -0.007(7) 0.010(7) 0.009(6)
F7 0.037(7) 0.043(7) 0.120(11) 0.000(7) 0.015(7) -0.023(6)
F10 0.058(5) 0.026(3) 0.097(5) -0.002(3) -0.016(4) 0.000(3)
C27 0.040(14) 0.022(8) 0.076(13) 0.017(9) -0.043(11) -0.008(9)
F8 0.068(11) 0.110(12) 0.186(17) 0.056(12) -0.059(11) -0.066(10)
F9 0.061(10) 0.081(10) 0.211(19) -0.056(12) 0.070(11) -0.050(9)
C29 0.019(6) 0.035(6) 0.059(7) -0.014(5) -0.008(5) -0.003(5)
C28 0.019(6) 0.035(6) 0.059(7) -0.014(5) -0.008(5) -0.003(5)
C30 0.019(6) 0.035(6) 0.059(7) -0.014(5) -0.008(5) -0.003(5)
C26 0.028(13) 0.039(11) 0.101(18) 0.003(12) -0.020(12) -0.001(10)
F15 0.084(9) 0.056(7) 0.043(6) -0.003(5) 0.018(6) -0.030(7)
F13 0.067(9) 0.097(10) 0.053(7) 0.001(7) 0.011(6) -0.043(8)
F14 0.115(11) 0.040(6) 0.056(7) -0.021(6) 0.051(7) -0.024(7)
F17 0.24(2) 0.097(11) 0.075(9) 0.039(9) -0.056(12) -0.127(14)
C35 0.030(12) 0.046(10) 0.045(11) -0.008(9) -0.007(8) -0.025(9)
C31 0.065(9) 0.035(7) 0.025(6) -0.016(5) 0.017(6) -0.021(7)
F25 0.029(6) 0.025(5) 0.124(10) 0.022(6) -0.012(6) -0.007(5)
F11 0.058(5) 0.026(3) 0.097(5) -0.002(3) -0.016(4) 0.000(3)
C41 0.028(6) 0.025(5) 0.049(7) 0.015(5) -0.012(5) -0.005(5)
N2 0.024(8) 0.025(7) 0.020(6) -0.002(5) 0.005(5) -0.006(6)
C17 0.026(6) 0.026(5) 0.028(5) 0.000(4) -0.002(4) -0.008(4)
C5 0.038(4) 0.028(3) 0.024(3) -0.005(3) 0.004(3) -0.016(3)
C2 0.038(4) 0.028(3) 0.024(3) -0.005(3) 0.004(3) -0.016(3)
C1 0.006(4) 0.019(3) 0.030(4) 0.005(3) -0.006(3) 0.001(3)
C7 0.038(4) 0.028(3) 0.024(3) -0.005(3) 0.004(3) -0.016(3)
C15 0.026(6) 0.026(5) 0.028(5) 0.000(4) -0.002(4) -0.008(4)
C3 0.038(4) 0.028(3) 0.024(3) -0.005(3) 0.004(3) -0.016(3)
C19 0.038(7) 0.028(5) 0.038(5) 0.007(4) -0.008(5) -0.007(5)
C6 0.038(4) 0.028(3) 0.024(3) -0.005(3) 0.004(3) -0.016(3)
C4 0.038(4) 0.028(3) 0.024(3) -0.005(3) 0.004(3) -0.016(3)
C18 0.038(7) 0.028(5) 0.038(5) 0.007(4) -0.008(5) -0.007(5)
C20 0.038(7) 0.028(5) 0.038(5) 0.007(4) -0.008(5) -0.007(5)
C16 0.026(6) 0.026(5) 0.028(5) 0.000(4) -0.002(4) -0.008(4)
F23 0.051(10) 0.144(14) 0.041(7) -0.011(8) 0.015(6) 0.037(9)
F22 0.158(16) 0.133(14) 0.056(8) -0.032(9) 0.003(9) -0.091(14)
F24 0.112(13) 0.122(14) 0.052(8) 0.010(8) 0.026(8) -0.044(11)
C9 0.036(12) 0.039(10) 0.040(10) 0.002(8) -0.009(8) -0.013(9)
C10 0.084(11) 0.057(8) 0.052(7) 0.013(6) -0.024(7) -0.027(7)
C14 0.036(14) 0.084(17) 0.052(13) -0.002(11) -0.018(10) 0.009(12)
C13 0.12(2) 0.077(16) 0.044(12) 0.020(11) -0.023(13) -0.069(16)
F2 0.054(8) 0.047(6) 0.051(6) -0.009(5) -0.004(5) -0.028(6)
F3 0.085(9) 0.040(6) 0.049(6) -0.011(5) -0.003(6) -0.035(6)
C21 0.011(9) 0.025(8) 0.050(10) 0.000(7) -0.009(8) 0.001(7)
C45 0.012(4) 0.032(4) 0.100(7) 0.020(4) -0.020(4) -0.005(3)
F26 0.160(15) 0.062(8) 0.060(8) -0.004(7) 0.000(9) -0.069(10)
F27 0.160(17) 0.156(15) 0.066(9) 0.036(10) -0.038(10) -0.120(14)
F16 0.101(10) 0.040(6) 0.054(7) -0.021(5) 0.004(6) -0.038(7)
F18 0.060(11) 0.079(10) 0.23(2) -0.063(12) 0.023(11) -0.050(9)
C12 0.084(11) 0.057(8) 0.052(7) 0.013(6) -0.024(7) -0.027(7)
C11 0.084(11) 0.057(8) 0.052(7) 0.013(6) -0.024(7) -0.027(7)
C50 0.047(9) 0.091(14) 0.068(9) -0.040(10) 0.004(8) -0.041(8)
C46 0.012(4) 0.032(4) 0.100(7) 0.020(4) -0.020(4) -0.005(3)
C42A 0.028(6) 0.025(5) 0.049(7) 0.015(5) -0.012(5) -0.005(5)
C43A 0.028(6) 0.025(5) 0.049(7) 0.015(5) -0.012(5) -0.005(5)
C44A 0.028(6) 0.025(5) 0.049(7) 0.015(5) -0.012(5) -0.005(5)
C42B 0.028(6) 0.025(5) 0.049(7) 0.015(5) -0.012(5) -0.005(5)
C43B 0.028(6) 0.025(5) 0.049(7) 0.015(5) -0.012(5) -0.005(5)
C44B 0.028(6) 0.025(5) 0.049(7) 0.015(5) -0.012(5) -0.005(5)
C47A 0.012(4) 0.032(4) 0.100(7) 0.020(4) -0.020(4) -0.005(3)
C48A 0.012(4) 0.032(4) 0.100(7) 0.020(4) -0.020(4) -0.005(3)
C49A 0.012(4) 0.032(4) 0.100(7) 0.020(4) -0.020(4) -0.005(3)
C47B 0.012(4) 0.032(4) 0.100(7) 0.020(4) -0.020(4) -0.005(3)
C48B 0.012(4) 0.032(4) 0.100(7) 0.020(4) -0.020(4) -0.005(3)
C49B 0.012(4) 0.032(4) 0.100(7) 0.020(4) -0.020(4) -0.005(3)
F28A 0.060(8) 0.128(11) 0.079(10) -0.012(10) 0.039(8) -0.035(8)
F29A 0.060(8) 0.128(11) 0.079(10) -0.012(10) 0.039(8) -0.035(8)
F30A 0.060(8) 0.128(11) 0.079(10) -0.012(10) 0.039(8) -0.035(8)
F28B 0.060(8) 0.128(11) 0.079(10) -0.012(10) 0.039(8) -0.035(8)
F29B 0.060(8) 0.128(11) 0.079(10) -0.012(10) 0.039(8) -0.035(8)
F30B 0.060(8) 0.128(11) 0.079(10) -0.012(10) 0.039(8) -0.035(8)
F31A 0.067(7) 0.063(6) 0.099(7) -0.027(5) 0.001(6) -0.031(6)
F32A 0.067(7) 0.063(6) 0.099(7) -0.027(5) 0.001(6) -0.031(6)
F33A 0.067(7) 0.063(6) 0.099(7) -0.027(5) 0.001(6) -0.031(6)
F31B 0.067(7) 0.063(6) 0.099(7) -0.027(5) 0.001(6) -0.031(6)
F32B 0.067(7) 0.063(6) 0.099(7) -0.027(5) 0.001(6) -0.031(6)
F33B 0.067(7) 0.063(6) 0.099(7) -0.027(5) 0.001(6) -0.031(6)
F34A 0.094(10) 0.149(12) 0.060(8) 0.061(7) 0.006(7) -0.048(9)
F35A 0.094(10) 0.149(12) 0.060(8) 0.061(7) 0.006(7) -0.048(9)
F36A 0.094(10) 0.149(12) 0.060(8) 0.061(7) 0.006(7) -0.048(9)
F34B 0.094(10) 0.149(12) 0.060(8) 0.061(7) 0.006(7) -0.048(9)
F35B 0.094(10) 0.149(12) 0.060(8) 0.061(7) 0.006(7) -0.048(9)
F36B 0.094(10) 0.149(12) 0.060(8) 0.061(7) 0.006(7) -0.048(9)
F4A 0.039(5) 0.034(4) 0.050(4) 0.010(3) 0.009(4) -0.017(4)
F5A 0.039(5) 0.034(4) 0.050(4) 0.010(3) 0.009(4) -0.017(4)
F6A 0.039(5) 0.034(4) 0.050(4) 0.010(3) 0.009(4) -0.017(4)
F4B 0.039(5) 0.034(4) 0.050(4) 0.010(3) 0.009(4) -0.017(4)
F5B 0.039(5) 0.034(4) 0.050(4) 0.010(3) 0.009(4) -0.017(4)
F6B 0.039(5) 0.034(4) 0.050(4) 0.010(3) 0.009(4) -0.017(4)
O1 0.006(4) 0.019(3) 0.030(4) 0.005(3) -0.006(3) 0.001(3)

loop_
_atom_type_symbol
_atom_type_description
_atom_type_scat_dispersion_real
_atom_type_scat_dispersion_imag
_atom_type_scat_source
C C 0.0033 0.0016 'International Tables Vol C Tables 4.2.6.8 and 6.1.1.4'
H H 0 0 'International Tables Vol C Tables 4.2.6.8 and 6.1.1.4'
Dy Dy -0.1892 4.4098 'International Tables Vol C Tables 4.2.6.8 and 6.1.1.4'
F F 0.0171 0.0103 'International Tables Vol C Tables 4.2.6.8 and 6.1.1.4'
I I -0.4742 1.8119 'International Tables Vol C Tables 4.2.6.8 and 6.1.1.4'
N N 0.0061 0.0033 'International Tables Vol C Tables 4.2.6.8 and 6.1.1.4'
O O 0.0106 0.006 'International Tables Vol C Tables 4.2.6.8 and 6.1.1.4'

loop_
_geom_angle_atom_site_label_1
_geom_angle_atom_site_label_2
_geom_angle_atom_site_label_3
_geom_angle
O6 Dy1 O1 106.0(4)
O6 Dy1 O4 74.9(4)
O1 Dy1 O4 151.8(3)
O6 Dy1 O2 143.0(3)
O1 Dy1 O2 84.5(3)
O4 Dy1 O2 79.8(4)
O6 Dy1 O5 80.5(4)
O1 Dy1 O5 136.6(3)
O4 Dy1 O5 71.6(4)
O2 Dy1 O5 116.3(4)
O6 Dy1 O8 141.6(3)
O1 Dy1 O8 81.4(3)
O4 Dy1 O8 116.0(4)
O2 Dy1 O8 74.2(3)
O5 Dy1 O8 70.0(4)
O6 Dy1 O3 73.9(3)
O1 Dy1 O3 79.7(3)
O4 Dy1 O3 73.5(4)
O2 Dy1 O3 73.3(4)
O5 Dy1 O3 140.9(4)
O8 Dy1 O3 143.6(4)
O6 Dy1 O7 70.9(3)
O1 Dy1 O7 71.6(3)
O4 Dy1 O7 132.0(3)
O2 Dy1 O7 144.3(3)
O5 Dy1 O7 70.4(3)
O8 Dy1 O7 76.3(3)
O3 Dy1 O7 125.4(3)
O15 Dy2 O11 74.9(4)
O15 Dy2 O10 74.4(4)
O11 Dy2 O10 72.5(4)
O15 Dy2 O12 71.5(4)
O11 Dy2 O12 143.0(4)
O10 Dy2 O12 111.9(4)
O15 Dy2 O14 76.2(4)
O11 Dy2 O14 76.8(4)
O10 Dy2 O14 141.9(4)
O12 Dy2 O14 80.5(4)
O15 Dy2 O9 150.6(4)
O11 Dy2 O9 75.9(4)
O10 Dy2 O9 94.0(3)
O12 Dy2 O9 137.3(4)
O14 Dy2 O9 100.0(4)
O15 Dy2 O16 117.5(4)
O11 Dy2 O16 137.0(4)
O10 Dy2 O16 72.2(4)
O12 Dy2 O16 74.3(3)
O14 Dy2 O16 144.4(4)
O9 Dy2 O16 82.7(3)
O15 Dy2 O13 134.3(4)
O11 Dy2 O13 128.2(5)
O10 Dy2 O13 144.6(4)
O12 Dy2 O13 70.5(4)
O14 Dy2 O13 73.2(4)
O9 Dy2 O13 69.0(4)
O16 Dy2 O13 74.8(4)
C47A O15 Dy2 134.4(16)
C42B O15 Dy2 127.3(19)
C27 O4 Dy1 133.1(10)
C37 O10 Dy2 129.3(10)
N3 O9 Dy2 135.2(9)
C49A O12 Dy2 133.5(18)
C49B O12 Dy2 137(2)
C42A O13 Dy2 129.9(15)
C47B O13 Dy2 134(2)
C39 O11 Dy2 132.5(12)
C29 O5 Dy1 132.6(11)
C34 O7 Dy1 130.7(10)
C22 O2 Dy1 131.6(10)
C32 O6 Dy1 135.9(10)
C24 O3 Dy1 132.6(11)
C44B O14 Dy2 147(3)
C44A O14 Dy2 132.9(16)
C1 N1 O1 129.0(11)
C1 N1 C15 107.6(11)
O1 N1 C15 120.7(10)
C8 N4 C10 108.5(13)
C8 N3 O9 128.1(13)
C8 N3 C9 111.4(12)
O9 N3 C9 120.3(13)
N3 C8 N4 112.4(13)
N3 C8 C6 123.9(12)
N4 C8 C6 123.7(13)
C22 C23 C24 122.5(14)
O2 C22 C23 127.3(14)
O2 C22 C21 112.3(13)
C23 C22 C21 120.2(13)
F5A C25 F4A 109.6(13)
F5A C25 F6A 107.0(11)
F4A C25 F6A 104.2(14)
F6B C25 F5B 106.3(13)
F6B C25 F4B 104.6(13)
F5B C25 F4B 103.4(13)
F5A C25 C24 112.8(13)
F4A C25 C24 112.9(13)
F6B C25 C24 121.4(15)
F6A C25 C24 109.8(13)
F5B C25 C24 109.4(15)
F4B C25 C24 110.2(16)
O3 C24 C23 126.6(15)
O3 C24 C25 118.1(15)
C23 C24 C25 115.3(13)
C32 C33 C34 119.9(14)
O7 C34 C33 128.0(14)
O7 C34 C35 113.4(15)
C33 C34 C35 118.5(14)
O6 C32 C33 127.8(16)
O6 C32 C31 114.3(14)
C33 C32 C31 117.8(14)
O10 C37 C38 128.0(15)
O10 C37 C36 115.2(14)
C38 C37 C36 116.7(15)
O11 C39 C38 126.2(16)
O11 C39 C40 117.1(16)
C38 C39 C40 116.7(16)
F21 C36 F19 106.9(13)
F21 C36 F20 107.2(13)
F19 C36 F20 105.6(14)
F21 C36 C37 114.8(14)
F19 C36 C37 108.0(13)
F20 C36 C37 113.9(14)
C37 C38 C39 120.4(15)
F22 C40 F24 106.9(17)
F22 C40 F23 111(2)
F24 C40 F23 104(2)
F22 C40 C39 107.5(17)
F24 C40 C39 112.2(17)
F23 C40 C39 114.9(16)
O4 C27 C28 127.4(17)
O4 C27 C26 115.2(14)
C28 C27 C26 117.2(18)
O5 C29 C28 126.6(16)
O5 C29 C30 116.9(16)
C28 C29 C30 116.5(16)
C27 C28 C29 120.2(17)
F11 C30 F12 109.1(14)
F11 C30 F10 105.1(14)
F12 C30 F10 102.9(14)
F11 C30 C29 117.7(16)
F12 C30 C29 110.8(14)
F10 C30 C29 110.1(14)
F7 C26 F9 109(2)
F7 C26 F8 108.7(18)
F9 C26 F8 107.8(19)
F7 C26 C27 112.4(16)
F9 C26 C27 112.4(17)
F8 C26 C27 106.8(19)
F18 C35 F17 103.9(19)
F18 C35 F16 106.8(14)
F17 C35 F16 110.4(16)
F18 C35 C34 109.7(16)
F17 C35 C34 111.5(13)
F16 C35 C34 114.1(15)
F14 C31 F13 109.9(16)
F14 C31 F15 105.6(14)
F13 C31 F15 103.7(14)
F14 C31 C32 114.8(15)
F13 C31 C32 113.7(14)
F15 C31 C32 108.2(16)
F26 C41 F27 105.5(15)
F26 C41 F25 109.5(16)
F27 C41 F25 109.6(14)
F26 C41 C47B 92(2)
F27 C41 C47B 131(3)
F25 C41 C47B 106(2)
F26 C41 C42A 121.1(18)
F27 C41 C42A 100.3(18)
F25 C41 C42A 109.9(15)
C1 N2 C18 109.1(12)
C4 C5 C6 120.6(14)
C3 C2 C7 118.8(14)
C3 C2 C1 117.1(14)
C7 C2 C1 124.0(14)
N2 C1 N1 113.9(12)
N2 C1 C2 122.0(13)
N1 C1 C2 123.9(13)
C6 C7 C2 122.3(15)
C17 C15 C16 112.7(12)
C17 C15 N1 110.0(12)
C16 C15 N1 105.2(11)
C17 C15 C18 116.5(13)
C16 C15 C18 112.3(13)
N1 C15 C18 98.6(10)
C4 C3 C2 121.0(15)
C7 C6 C8 124.7(15)
C7 C6 C5 116.3(14)
C8 C6 C5 119.0(13)
C5 C4 C3 120.9(15)
C5 C4 I1 118.0(11)
C3 C4 I1 120.9(12)
N2 C18 C20 111.3(14)
N2 C18 C19 108.7(13)
C20 C18 C19 109.5(14)
N2 C18 C15 101.1(12)
C20 C18 C15 114.3(13)
C19 C18 C15 111.7(14)
C13 C9 N3 106.5(14)
C13 C9 C14 108.6(18)
N3 C9 C14 110.9(15)
C13 C9 C10 112.4(16)
N3 C9 C10 99.3(13)
C14 C9 C10 118.4(17)
N4 C10 C11 115.7(19)
N4 C10 C9 103.5(15)
C11 C10 C9 117.6(17)
N4 C10 C12 107.7(16)
C11 C10 C12 104.5(17)
C9 C10 C12 107.2(17)
F1 C21 F2 108.2(14)
F1 C21 F3 107.0(12)
F2 C21 F3 104.9(12)
F1 C21 C22 114.5(13)
F2 C21 C22 108.6(12)
F3 C21 C22 113.1(13)
F35A C45 F34A 116.6(17)
F34B C45 F36B 115.5(17)
F34B C45 F35B 115.3(17)
F36B C45 F35B 109.2(16)
F35A C45 F36A 113.5(16)
F34A C45 F36A 99(2)
F32A C50 F33A 108.7(14)
F32A C50 F31A 105.7(14)
F33A C50 F31A 104.9(13)
F31B C50 F33B 103.7(14)
F31B C50 F32B 102.2(13)
F33B C50 F32B 101.7(13)
F28A C46 F30A 88(3)
F28A C46 F29A 116(2)
F30A C46 F29A 96(2)
F29B C46 F30B 122(3)
F29B C46 F28B 101(2)
F30B C46 F28B 87(2)
O13 C42A C43A 132(3)
O13 C42A C41 113(2)
C43A C42A C41 115(2)
C44A C43A C42A 116(2)
O14 C44A C43A 129(3)
O14 C44A C45 113(2)
C43A C44A C45 113(2)
O15 C42B C46 104(3)
O15 C42B C43B 121(4)
C46 C42B C43B 135(3)
C44B C43B C42B 132(4)
O14 C44B C43B 116(4)
O14 C44B C45 130(4)
C43B C44B C45 113(4)
O15 C47A C48A 127(3)
O15 C47A C46 106(2)
C48A C47A C46 122(2)
C49A C48A C47A 118(3)
O12 C49A C48A 130(3)
O12 C49A C50 113(2)
C48A C49A C50 117(2)
O13 C47B C48B 128(4)
O13 C47B C41 114(3)
C48B C47B C41 116(4)
C47B C48B C49B 123(4)
O12 C49B C50 110(3)
O12 C49B C48B 119(4)
C50 C49B C48B 130(4)
N1 O1 Dy1 134.1(8)

loop_
_geom_bond_atom_site_label_1
_geom_bond_atom_site_label_2
_geom_bond_distance
Dy1 O6 2.306(10)
Dy1 O1 2.322(9)
Dy1 O4 2.342(10)
Dy1 O2 2.346(9)
Dy1 O5 2.347(10)
Dy1 O8 2.347(10)
Dy1 O3 2.367(10)
Dy1 O7 2.413(9)
Dy2 O15 2.318(12)
Dy2 O11 2.338(11)
Dy2 O10 2.342(10)
Dy2 O12 2.343(9)
Dy2 O14 2.345(11)
Dy2 O9 2.351(9)
Dy2 O16 2.359(9)
Dy2 O13 2.381(11)
I1 C4 2.079(16)
O15 C47A 1.31(3)
O15 C42B 1.42(4)
O4 C27 1.24(2)
F1 C21 1.326(19)
O10 C37 1.272(19)
O9 N3 1.323(15)
O12 C49A 1.24(3)
O12 C49B 1.39(5)
O13 C42A 1.26(3)
O13 C47B 1.33(5)
O11 C39 1.23(2)
O5 C29 1.23(2)
O7 C34 1.260(18)
O2 C22 1.292(17)
O6 C32 1.240(17)
O3 C24 1.193(18)
O14 C44B 1.05(5)
O14 C44A 1.16(3)
N1 C1 1.342(18)
N1 O1 1.343(14)
N1 C15 1.550(17)
N4 C8 1.355(17)
N4 C10 1.46(2)
N3 C8 1.283(19)
N3 C9 1.52(2)
C8 C6 1.44(2)
C23 C22 1.37(2)
C23 C24 1.43(2)
C22 C21 1.54(2)
C25 F5A 1.309(13)
C25 F4A 1.335(14)
C25 F6B 1.337(14)
C25 F6A 1.357(13)
C25 F5B 1.359(14)
C25 F4B 1.367(15)
C25 C24 1.52(2)
C33 C32 1.36(2)
C33 C34 1.41(2)
C34 C35 1.54(2)
C32 C31 1.54(2)
F21 C36 1.328(19)
F19 C36 1.347(19)
C37 C38 1.40(2)
C37 C36 1.50(2)
C39 C38 1.42(2)
C39 C40 1.52(3)
C36 F20 1.350(19)
C40 F22 1.29(2)
C40 F24 1.30(2)
C40 F23 1.31(2)
F12 C30 1.351(19)
F7 C26 1.30(2)
F10 C30 1.36(2)
C27 C28 1.38(2)
C27 C26 1.56(3)
F8 C26 1.33(3)
F9 C26 1.31(3)
C29 C28 1.42(2)
C29 C30 1.51(2)
C30 F11 1.29(2)
F15 C31 1.37(2)
F13 C31 1.32(2)
F14 C31 1.318(18)
F17 C35 1.29(2)
C35 F18 1.25(2)
C35 F16 1.313(18)
F25 C41 1.328(19)
C41 F26 1.26(2)
C41 F27 1.28(2)
C41 C47B 1.55(5)
C41 C42A 1.62(3)
N2 C1 1.333(18)
N2 C18 1.49(2)
C17 C15 1.53(2)
C5 C4 1.36(2)
C5 C6 1.47(2)
C2 C3 1.39(2)
C2 C7 1.41(2)
C2 C1 1.48(2)
C7 C6 1.39(2)
C15 C16 1.54(2)
C15 C18 1.59(2)
C3 C4 1.38(2)
C19 C18 1.51(2)
C18 C20 1.50(2)
C9 C13 1.51(3)
C9 C14 1.53(3)
C9 C10 1.54(3)
C10 C11 1.49(3)
C10 C12 1.65(3)
F2 C21 1.330(19)
F3 C21 1.349(17)
C45 F35A 1.223(16)
C45 F34B 1.228(17)
C45 F34A 1.263(16)
C45 F36B 1.268(17)
C45 F35B 1.272(17)
C45 F36A 1.281(16)
C45 C44B 1.58(4)
C45 C44A 1.70(3)
C50 F32A 1.300(15)
C50 F33A 1.313(15)
C50 F31A 1.328(15)
C50 F31B 1.332(16)
C50 F33B 1.346(16)
C50 F32B 1.349(16)
C50 C49B 1.40(5)
C50 C49A 1.51(4)
C46 F29B 1.13(3)
C46 F28A 1.31(4)
C46 F30A 1.32(4)
C46 F29A 1.35(3)
C46 F30B 1.44(4)
C46 C42B 1.48(5)
C46 F28B 1.53(4)
C46 C47A 1.55(4)
C42A C43A 1.44(4)
C43A C44A 1.43(4)
C42B C43B 1.52(6)
C43B C44B 1.37(6)
C47A C48A 1.39(4)
C48A C49A 1.37(4)
C47B C48B 1.37(6)
C48B C49B 1.42(6)

loop_
_geom_hbond_atom_site_label_D
_geom_hbond_atom_site_label_H
_geom_hbond_atom_site_label_A
_geom_hbond_distance_DH
_geom_hbond_distance_HA
_geom_hbond_distance_DA
_geom_hbond_angle_DHA
O16 H16A O7 0.87 2.44 2.931(14) 116.2
O16 H16A F18 0.87 2.55 3.283(18) 142.4
O16 H16B O1 0.87 1.89 2.677(13) 148.8
O8 H8A F25 0.87 2.38 3.159(13) 148.3
O8 H8B O9 0.87 2.16 2.641(15) 114.2
O8 H8B O16 0.87 2.44 3.255(14) 155.6
O8 H8B O13 0.87 2.47 3.081(14) 127.7

loop_
_geom_torsion_atom_site_label_1
_geom_torsion_atom_site_label_2
_geom_torsion_atom_site_label_3
_geom_torsion_atom_site_label_4
_geom_torsion
Dy2 O9 N3 C8 -83(2)
Dy2 O9 N3 C9 91.6(17)
O9 N3 C8 N4 176.9(15)
C9 N3 C8 N4 2(2)
O9 N3 C8 C6 -1(3)
C9 N3 C8 C6 -175.9(15)
C10 N4 C8 N3 13(2)
C10 N4 C8 C6 -169.4(16)
Dy1 O2 C22 C23 9(3)
Dy1 O2 C22 C21 -166.1(10)
C24 C23 C22 O2 7(3)
C24 C23 C22 C21 -178.1(16)
Dy1 O3 C24 C23 -25(3)
Dy1 O3 C24 C25 156.0(10)
C22 C23 C24 O3 1(3)
C22 C23 C24 C25 179.9(15)
F5A C25 C24 O3 -115.2(17)
F4A C25 C24 O3 10(2)
F6B C25 C24 O3 154.5(17)
F6A C25 C24 O3 125.5(17)
F5B C25 C24 O3 -81(2)
F4B C25 C24 O3 32(2)
F5A C25 C24 C23 65.7(18)
F4A C25 C24 C23 -169.4(15)
F6B C25 C24 C23 -25(2)
F6A C25 C24 C23 -53.5(19)
F5B C25 C24 C23 99.7(18)
F4B C25 C24 C23 -147.3(16)
Dy1 O7 C34 C33 -17(2)
Dy1 O7 C34 C35 159.3(10)
C32 C33 C34 O7 -5(3)
C32 C33 C34 C35 178.7(16)
Dy1 O6 C32 C33 19(3)
Dy1 O6 C32 C31 -164.5(12)
C34 C33 C32 O6 6(3)
C34 C33 C32 C31 -170.9(16)
Dy2 O10 C37 C38 26(2)
Dy2 O10 C37 C36 -157.3(10)
Dy2 O11 C39 C38 -24(3)
Dy2 O11 C39 C40 153.9(13)
O10 C37 C36 F21 -20(2)
C38 C37 C36 F21 156.6(14)
O10 C37 C36 F19 99.0(16)
C38 C37 C36 F19 -84.3(18)
O10 C37 C36 F20 -144.1(15)
C38 C37 C36 F20 33(2)
O10 C37 C38 C39 0(3)
C36 C37 C38 C39 -175.9(14)
O11 C39 C38 C37 -2(3)
C40 C39 C38 C37 180.0(16)
O11 C39 C40 F22 77(2)
C38 C39 C40 F22 -105.4(19)
O11 C39 C40 F24 -41(3)
C38 C39 C40 F24 137.2(17)
O11 C39 C40 F23 -159.0(19)
C38 C39 C40 F23 19(3)
Dy1 O4 C27 C28 -17(3)
Dy1 O4 C27 C26 157.2(13)
Dy1 O5 C29 C28 21(3)
Dy1 O5 C29 C30 -159.0(11)
O4 C27 C28 C29 -8(3)
C26 C27 C28 C29 177.2(17)
O5 C29 C28 C27 7(3)
C30 C29 C28 C27 -173.7(15)
O5 C29 C30 F11 175.1(15)
C28 C29 C30 F11 -5(2)
O5 C29 C30 F12 49(2)
C28 C29 C30 F12 -131.0(16)
O5 C29 C30 F10 -64.5(19)
C28 C29 C30 F10 115.8(17)
O4 C27 C26 F7 -16(3)
C28 C27 C26 F7 158.8(18)
O4 C27 C26 F9 -139.3(19)
C28 C27 C26 F9 36(3)
O4 C27 C26 F8 102.8(19)
C28 C27 C26 F8 -82(2)
O7 C34 C35 F18 52(2)
C33 C34 C35 F18 -131.3(19)
O7 C34 C35 F17 -62(2)
C33 C34 C35 F17 114.3(19)
O7 C34 C35 F16 172.0(14)
C33 C34 C35 F16 -12(2)
O6 C32 C31 F14 173.8(17)
C33 C32 C31 F14 -9(3)
O6 C32 C31 F13 46(2)
C33 C32 C31 F13 -136.7(18)
O6 C32 C31 F15 -68(2)
C33 C32 C31 F15 108.8(18)
C18 N2 C1 N1 -10.5(16)
C18 N2 C1 C2 173.5(12)
O1 N1 C1 N2 -172.2(12)
C15 N1 C1 N2 -10.9(16)
O1 N1 C1 C2 4(2)
C15 N1 C1 C2 165.0(12)
C3 C2 C1 N2 0(2)
C7 C2 C1 N2 174.9(14)
C3 C2 C1 N1 -175.4(14)
C7 C2 C1 N1 -1(2)
C3 C2 C7 C6 -1(2)
C1 C2 C7 C6 -175.6(13)
C1 N1 C15 C17 147.6(12)
O1 N1 C15 C17 -49.2(16)
C1 N1 C15 C16 -90.8(13)
O1 N1 C15 C16 72.4(15)
C1 N1 C15 C18 25.2(14)
O1 N1 C15 C18 -171.6(11)
C7 C2 C3 C4 3(2)
C1 C2 C3 C4 178.0(13)
C2 C7 C6 C8 179.7(14)
C2 C7 C6 C5 0(2)
N3 C8 C6 C7 -36(2)
N4 C8 C6 C7 146.7(16)
N3 C8 C6 C5 144.3(16)
N4 C8 C6 C5 -34(2)
C4 C5 C6 C7 -1(2)
C4 C5 C6 C8 179.4(14)
C6 C5 C4 C3 3(2)
C6 C5 C4 I1 178.7(11)
C2 C3 C4 C5 -4(2)
C2 C3 C4 I1 -179.7(11)
C1 N2 C18 C20 147.6(13)
C1 N2 C18 C19 -91.8(15)
C1 N2 C18 C15 25.9(15)
C17 C15 C18 N2 -146.7(12)
C16 C15 C18 N2 81.3(14)
N1 C15 C18 N2 -29.1(14)
C17 C15 C18 C20 93.7(17)
C16 C15 C18 C20 -38.3(18)
N1 C15 C18 C20 -148.7(14)
C17 C15 C18 C19 -31.3(18)
C16 C15 C18 C19 -163.3(13)
N1 C15 C18 C19 86.3(14)
C8 N3 C9 C13 102.3(17)
O9 N3 C9 C13 -73(2)
C8 N3 C9 C14 -139.8(17)
O9 N3 C9 C14 45(2)
C8 N3 C9 C10 -14.5(19)
O9 N3 C9 C10 170.2(16)
C8 N4 C10 C11 -151.1(17)
C8 N4 C10 C9 -21(2)
C8 N4 C10 C12 92.4(17)
C13 C9 C10 N4 -92.0(19)
N3 C9 C10 N4 20.2(18)
C14 C9 C10 N4 140.1(18)
C13 C9 C10 C11 37(3)
N3 C9 C10 C11 149(2)
C14 C9 C10 C11 -91(2)
C13 C9 C10 C12 154.2(17)
N3 C9 C10 C12 -93.6(16)
C14 C9 C10 C12 26(2)
O2 C22 C21 F1 56.1(19)
C23 C22 C21 F1 -119.3(18)
O2 C22 C21 F2 -64.9(17)
C23 C22 C21 F2 119.6(17)
O2 C22 C21 F3 179.1(13)
C23 C22 C21 F3 4(2)
Dy2 O13 C42A C43A -4(4)
Dy2 O13 C42A C41 171.7(11)
F26 C41 C42A O13 -97(2)
F27 C41 C42A O13 147(2)
F25 C41 C42A O13 32(3)
F26 C41 C42A C43A 79(3)
F27 C41 C42A C43A -36(3)
F25 C41 C42A C43A -152(2)
O13 C42A C43A C44A 0(5)
C41 C42A C43A C44A -176(2)
Dy2 O14 C44A C43A 38(4)
Dy2 O14 C44A C45 -170.1(10)
C42A C43A C44A O14 -17(4)
C42A C43A C44A C45 -169(2)
Dy2 O15 C42B C46 -175.8(14)
Dy2 O15 C42B C43B -5(5)
O15 C42B C43B C44B 6(7)
C46 C42B C43B C44B 173(5)
Dy2 O14 C44B C43B -8(8)
Dy2 O14 C44B C45 162.8(18)
C42B C43B C44B O14 0(8)
C42B C43B C44B C45 -172(4)
Dy2 O15 C47A C48A 5(5)
Dy2 O15 C47A C46 160.7(12)
O15 C47A C48A C49A -21(5)
C46 C47A C48A C49A -172(3)
Dy2 O12 C49A C48A 20(5)
Dy2 O12 C49A C50 -161.8(13)
C47A C48A C49A O12 8(5)
C47A C48A C49A C50 -170(3)
Dy2 O13 C47B C48B -1(8)
Dy2 O13 C47B C41 -166.3(16)
F26 C41 C47B O13 -159(4)
F27 C41 C47B O13 88(4)
F25 C41 C47B O13 -48(5)
F26 C41 C47B C48B 33(5)
F27 C41 C47B C48B -80(6)
F25 C41 C47B C48B 144(4)
O13 C47B C48B C49B 13(9)
C41 C47B C48B C49B 178(5)
Dy2 O12 C49B C50 158.8(16)
Dy2 O12 C49B C48B -32(7)
C47B C48B C49B O12 1(8)
C47B C48B C49B C50 169(5)
C1 N1 O1 Dy1 -117.0(13)
C15 N1 O1 Dy1 83.7(14)
